data_4512381
loop_
_publ_author_name
'Qu, Feng'
'Zhu, Qian-Qian'
'Liu, Chun-Li'

_publ_section_title
;
 Crystallization in Ionic Liquids: Synthesis, Properties, and Polymorphs
 of Uranyl Salts
;
_journal_issue 12
_journal_name_full 'Crystal Growth &amp; Design'
_journal_page_first 6421
_journal_paper_doi 10.1021/cg501277d
_journal_volume 14
_journal_year 2014
_chemical_formula_moiety 'Cl4 O2 U, 2(C8 H15 N2)'
_chemical_formula_sum 'C16 H30 Cl4 N4 O2 U'
_chemical_formula_weight 690.27
_chemical_name_systematic
;
 ?
;
_space_group_crystal_system triclinic
_space_group_IT_number 2
_space_group_name_Hall '-P 1'
_space_group_name_H-M_alt 'P -1'
_symmetry_space_group_name_Hall '-P 1'
_symmetry_space_group_name_H-M 'P -1'
_atom_sites_solution_hydrogens geom
_atom_sites_solution_primary iterative
_audit_creation_date 2014-03-19
_audit_creation_method
;
Olex2 1.2
(compiled 2013.11.15 svn.r2834 for OlexSys, GUI svn.r4720)
;
_cell_angle_alpha 73.820(4)
_cell_angle_beta 66.506(5)
_cell_angle_gamma 71.928(4)
_cell_formula_units_Z 1
_cell_length_a 8.8731(4)
_cell_length_b 8.9844(4)
_cell_length_c 9.2813(5)
_cell_measurement_reflns_used 5569
_cell_measurement_temperature 290(2)
_cell_measurement_theta_max 26.0270
_cell_measurement_theta_min 4.7190
_cell_volume 634.81(6)
_computing_cell_refinement
;
CrysAlisPro, Agilent Technologies,
Version 1.171.36.28 (release 01-02-2013 CrysAlis171 .NET)
(compiled Feb  1 2013,16:14:44)
;
_computing_data_collection
;
CrysAlisPro, Agilent Technologies,
Version 1.171.36.28 (release 01-02-2013 CrysAlis171 .NET)
(compiled Feb  1 2013,16:14:44)
;
_computing_data_reduction
;
CrysAlisPro, Agilent Technologies,
Version 1.171.36.28 (release 01-02-2013 CrysAlis171 .NET)
(compiled Feb  1 2013,16:14:44)
;
_computing_molecular_graphics 'Olex2 (Dolomanov et al., 2009)'
_computing_publication_material 'Olex2 (Dolomanov et al., 2009)'
_computing_structure_refinement 'ShelXL (Sheldrick, 2008)'
_computing_structure_solution
;
Superflip (Palatinus & Chapuis, 2007;Palatinus & van der Lee, 2008;
Palatinus et al., 2012)
;
_diffrn_ambient_temperature 290(2)
_diffrn_detector_area_resol_mean 10.4713
_diffrn_measured_fraction_theta_full 0.9985
_diffrn_measured_fraction_theta_max 0.8213
_diffrn_measurement_details
;
  1 omega  -10.00   77.00   1.0000    3.0000
omega____ theta____ kappa____ phi______ frames
    -       12.0503   57.0000 -180.0000 87

  2 omega  -62.00   38.00   1.0000    3.0000
omega____ theta____ kappa____ phi______ frames
    -       12.0503  -57.0000   30.0000 100

  3 omega   -6.00   20.00   1.0000    3.0000
omega____ theta____ kappa____ phi______ frames
    -       12.0503   38.0000 -120.0000 26

  4 omega  -78.00   14.00   1.0000    3.0000
omega____ theta____ kappa____ phi______ frames
    -      -12.2847  -77.0000  -90.0000 92

  5 omega   -4.00   54.00   1.0000    3.0000
omega____ theta____ kappa____ phi______ frames
    -       12.0503  -99.0000   90.0000 58

  6 omega  -18.00   86.00   1.0000    3.0000
omega____ theta____ kappa____ phi______ frames
    -       12.0503   57.0000    0.0000 104

  7 omega   57.00  102.00   1.0000    3.0000
omega____ theta____ kappa____ phi______ frames
    -       12.0503  178.0000   90.0000 45

  8 omega  -39.00   64.00   1.0000    3.0000
omega____ theta____ kappa____ phi______ frames
    -      -12.2847   38.0000  -90.0000 103

  9 omega -102.00  -35.00   1.0000    3.0000
omega____ theta____ kappa____ phi______ frames
    -      -12.2847 -178.0000   60.0000 67
;
_diffrn_measurement_device_type 'Xcalibur, Atlas, Gemini ultra'
_diffrn_measurement_method '\w scans'
_diffrn_orient_matrix_UB_11 -0.0706122000
_diffrn_orient_matrix_UB_12 0.0202421000
_diffrn_orient_matrix_UB_13 -0.0252402000
_diffrn_orient_matrix_UB_21 0.0548548000
_diffrn_orient_matrix_UB_22 0.0000504000
_diffrn_orient_matrix_UB_23 -0.0803023000
_diffrn_orient_matrix_UB_31 0.0034255000
_diffrn_orient_matrix_UB_32 -0.0819248000
_diffrn_orient_matrix_UB_33 0.0092191000
_diffrn_radiation_monochromator graphite
_diffrn_radiation_type 'Mo K\a'
_diffrn_radiation_wavelength 0.7107
_diffrn_reflns_av_R_equivalents 0.0278
_diffrn_reflns_av_unetI/netI 0.0232
_diffrn_reflns_Laue_measured_fraction_full 0.998
_diffrn_reflns_Laue_measured_fraction_max 0.998
_diffrn_reflns_limit_h_max 10
_diffrn_reflns_limit_h_min -10
_diffrn_reflns_limit_k_max 11
_diffrn_reflns_limit_k_min -11
_diffrn_reflns_limit_l_max 11
_diffrn_reflns_limit_l_min -11
_diffrn_reflns_number 10162
_diffrn_reflns_point_group_measured_fraction_full 0.998
_diffrn_reflns_point_group_measured_fraction_max 0.998
_diffrn_reflns_theta_full 25.214
_diffrn_reflns_theta_max 25.991
_diffrn_reflns_theta_min 3.031
_diffrn_source 'Enhance (Mo) X-ray Source'
_exptl_absorpt_coefficient_mu 6.830
_exptl_absorpt_correction_T_max 1.00000
_exptl_absorpt_correction_T_min 0.49084
_exptl_absorpt_correction_type multi-scan
_exptl_absorpt_process_details
;
CrysAlisPro, Agilent Technologies,
Version 1.171.36.28 (release 01-02-2013 CrysAlis171 .NET)
(compiled Feb  1 2013,16:14:44)
Empirical absorption correction using spherical harmonics,
 implemented in SCALE3 ABSPACK scaling algorithm.
;
_exptl_crystal_colour
;
;
_exptl_crystal_density_diffrn 1.806
_exptl_crystal_description
;
;
_exptl_crystal_F_000 330
_exptl_crystal_size_max 0.2
_exptl_crystal_size_mid 0.1
_exptl_crystal_size_min 0.1
_refine_diff_density_max 1.327
_refine_diff_density_min -1.143
_refine_diff_density_rms 0.093
_refine_ls_extinction_method none
_refine_ls_goodness_of_fit_ref 1.086
_refine_ls_hydrogen_treatment constr
_refine_ls_matrix_type full
_refine_ls_number_parameters 126
_refine_ls_number_reflns 2492
_refine_ls_number_restraints 3
_refine_ls_restrained_S_all 1.112
_refine_ls_R_factor_all 0.0256
_refine_ls_R_factor_gt 0.0254
_refine_ls_shift/su_max 0.000
_refine_ls_shift/su_mean 0.000
_refine_ls_structure_factor_coef Fsqd
_refine_ls_weighting_details 'w=1/[\s^2^(Fo^2^)+(0.0451P)^2^] where P=(Fo^2^+2Fc^2^)/3'
_refine_ls_weighting_scheme calc
_refine_ls_wR_factor_gt 0.0671
_refine_ls_wR_factor_ref 0.0671
_reflns_Friedel_coverage 0.000
_reflns_number_gt 2490
_reflns_number_total 2492
_reflns_threshold_expression 'I > 2\s(I)'
_cod_data_source_file cg501277d_si_002.cif
_cod_data_source_block 3TG
_cod_depositor_comments 'Adding full bibliography for 4512377--4512386.cif.'
_cod_original_cell_volume 634.82(6)
_cod_database_code 4512381
_shelxl_version_number 2013-3
_chemical_oxdiff_formula 'C1 H1 O1 N1 Cl1 U1'
_shelx_space_group_comment
;
The symmetry employed for this shelxl refinement is uniquely defined
by the following loop, which should always be used as a source of
symmetry information in preference to the above space-group names.
They are only intended as comments.
;
_shelx_estimated_absorpt_t_max 0.548
_shelx_estimated_absorpt_t_min 0.342
_reflns_odcompleteness_completeness 99.85
_reflns_odcompleteness_iscentric 1
_reflns_odcompleteness_theta 26.32
_olex2_refinement_description
;
1. Others
 Fixed Uiso: H1(0.095) H2(0.12) H3(0.111) H4A(0.205) H4B(0.205) H4C(0.205)
 H5A(0.252) H5B(0.252) H6A(0.212) H6B(0.212) H7A(0.184) H7B(0.184) H8A(0.284)
 H8B(0.284) H8C(0.284)
 Fixed X: U1(0.5) H1(0.1986) H2(0.2704) H3(0.2886) H4A(0.2583) H4B(0.3191)
 H4C(0.1259) H5A(0.3422) H5B(0.3444) H6A(0.0483) H6B(0.0475) H7A(0.1837)
 H7B(0.0325) H8A(0.2251) H8B(0.2113) H8C(0.359)
 Fixed Y: U1(0.5) H1(0.3355) H2(0.1723) H3(-0.0508) H4A(0.082) H4B(-0.0759)
 H4C(0.0011) H5A(0.5061) H5B(0.4444) H6A(0.5854) H6B(0.5191) H7A(0.7051)
 H7B(0.7991) H8A(0.8451) H8B(0.9304) H8C(0.7824)
 Fixed Z: U1(0) H1(0.9411) H2(0.561) H3(0.776) H4A(1.1252) H4B(1.0571)
 H4C(1.1236) H5A(0.6454) H5B(0.5006) H6A(0.7289) H6B(0.5889) H7A(0.3957)
 H7B(0.516) H8A(0.5919) H8B(0.424) H8C(0.4376)
;

loop_
_space_group_symop_operation_xyz
'x, y, z'
'-x, -y, -z'

loop_
_atom_site_label
_atom_site_type_symbol
_atom_site_fract_x
_atom_site_fract_y
_atom_site_fract_z
_atom_site_U_iso_or_equiv
_atom_site_adp_type
_atom_site_occupancy
_atom_site_site_symmetry_order
_atom_site_calc_flag
_atom_site_refinement_flags_posn
_atom_site_refinement_flags_adp
_atom_site_refinement_flags_occupancy
U1 U 0.5000 0.5000 0.0000 0.04968(10) Uani 1 2 d S . P
C1 C 0.2208(8) 0.2670(7) 0.8726(9) 0.0795(15) Uani 1 1 d . . .
H1 H 0.1986 0.3355 0.9411 0.095 Uiso 1 1 calc R U .
C2 C 0.2603(12) 0.1770(9) 0.6634(9) 0.100(2) Uani 1 1 d . . .
H2 H 0.2704 0.1723 0.5610 0.120 Uiso 1 1 calc R U .
C3 C 0.2689(11) 0.0558(7) 0.7809(8) 0.092(2) Uani 1 1 d . . .
H3 H 0.2886 -0.0508 0.7760 0.111 Uiso 1 1 calc R U .
C4 C 0.2362(17) 0.0227(11) 1.0672(11) 0.137(4) Uani 1 1 d . . .
H4A H 0.2583 0.0820 1.1252 0.205 Uiso 1 1 calc R U .
H4B H 0.3191 -0.0759 1.0571 0.205 Uiso 1 1 calc R U .
H4C H 0.1259 0.0011 1.1236 0.205 Uiso 1 1 calc R U .
C5 C 0.2793(11) 0.4623(13) 0.6089(13) 0.210(9) Uani 1 1 d D . .
H5A H 0.3422 0.5061 0.6454 0.252 Uiso 1 1 calc R U .
H5B H 0.3444 0.4444 0.5006 0.252 Uiso 1 1 calc R U .
C6 C 0.1111(12) 0.5669(13) 0.6204(15) 0.177(6) Uani 1 1 d D . .
H6A H 0.0483 0.5854 0.7289 0.212 Uiso 1 1 calc R U .
H6B H 0.0475 0.5191 0.5889 0.212 Uiso 1 1 calc R U .
C7 C 0.1442(15) 0.7306(11) 0.5015(13) 0.153(5) Uani 1 1 d D . .
H7A H 0.1837 0.7051 0.3957 0.184 Uiso 1 1 calc R U .
H7B H 0.0325 0.7991 0.5160 0.184 Uiso 1 1 calc R U .
C8 C 0.242(2) 0.8296(14) 0.488(2) 0.189(7) Uani 1 1 d . . .
H8A H 0.2251 0.8451 0.5919 0.284 Uiso 1 1 calc R U .
H8B H 0.2113 0.9304 0.4240 0.284 Uiso 1 1 calc R U .
H8C H 0.3590 0.7824 0.4376 0.284 Uiso 1 1 calc R U .
Cl1 Cl 0.3576(2) 0.28173(19) 0.23144(19) 0.0871(4) Uani 1 1 d . . .
Cl2 Cl 0.80243(18) 0.34767(17) 0.0206(2) 0.0797(4) Uani 1 1 d . . .
N2 N 0.2441(6) 0.1142(5) 0.9100(6) 0.0703(11) Uani 1 1 d . . .
N1 N 0.2339(10) 0.3101(6) 0.7202(9) 0.1034(19) Uani 1 1 d D . .
O1 O 0.4713(5) 0.6126(5) 0.1402(4) 0.0719(9) Uani 1 1 d . . .

loop_
_atom_site_aniso_label
_atom_site_aniso_U_11
_atom_site_aniso_U_22
_atom_site_aniso_U_33
_atom_site_aniso_U_23
_atom_site_aniso_U_13
_atom_site_aniso_U_12
U1 0.05873(15) 0.04680(14) 0.04421(14) -0.00979(9) -0.01873(10) -0.00987(9)
C1 0.083(4) 0.065(3) 0.101(5) -0.019(3) -0.041(3) -0.014(3)
C2 0.147(7) 0.080(4) 0.080(4) -0.008(3) -0.047(4) -0.028(4)
C3 0.138(6) 0.058(3) 0.088(4) -0.014(3) -0.052(4) -0.012(3)
C4 0.244(13) 0.096(5) 0.093(6) 0.002(4) -0.084(7) -0.051(7)
C5 0.087(6) 0.45(3) 0.120(8) -0.109(13) 0.002(5) -0.091(10)
C6 0.096(7) 0.258(17) 0.188(13) -0.096(13) -0.025(7) -0.035(8)
C7 0.166(10) 0.080(5) 0.128(8) 0.013(5) -0.004(7) -0.002(6)
C8 0.299(19) 0.098(7) 0.229(16) -0.028(9) -0.176(15) -0.010(10)
Cl1 0.0935(10) 0.0758(8) 0.0760(9) 0.0115(7) -0.0193(7) -0.0328(7)
Cl2 0.0682(7) 0.0680(7) 0.1021(10) -0.0079(7) -0.0399(7) -0.0065(6)
N2 0.083(3) 0.057(2) 0.075(3) -0.010(2) -0.033(2) -0.014(2)
N1 0.144(6) 0.062(3) 0.114(5) 0.011(3) -0.064(4) -0.033(3)
O1 0.084(2) 0.076(2) 0.063(2) -0.0311(17) -0.0242(18) -0.0130(18)

loop_
_atom_type_symbol
_atom_type_description
_atom_type_scat_dispersion_real
_atom_type_scat_dispersion_imag
_atom_type_scat_source
C C 0.0033 0.0016 'International Tables Vol C Tables 4.2.6.8 and 6.1.1.4'
H H 0.0000 0.0000 'International Tables Vol C Tables 4.2.6.8 and 6.1.1.4'
N N 0.0061 0.0033 'International Tables Vol C Tables 4.2.6.8 and 6.1.1.4'
O O 0.0106 0.0060 'International Tables Vol C Tables 4.2.6.8 and 6.1.1.4'
Cl Cl 0.1484 0.1585 'International Tables Vol C Tables 4.2.6.8 and 6.1.1.4'
U U -9.6767 9.6646 'International Tables Vol C Tables 4.2.6.8 and 6.1.1.4'

loop_
_geom_angle_atom_site_label_1
_geom_angle_atom_site_label_2
_geom_angle_atom_site_label_3
_geom_angle
_geom_angle_site_symmetry_1
_geom_angle_site_symmetry_3
Cl1 U1 Cl1 180.0 2_665 .
Cl1 U1 Cl2 90.92(5) 2_665 2_665
Cl1 U1 Cl2 89.08(5) . 2_665
Cl1 U1 Cl2 89.09(5) 2_665 .
Cl1 U1 Cl2 90.92(5) . .
Cl2 U1 Cl2 180.0 2_665 .
O1 U1 Cl1 88.93(14) . 2_665
O1 U1 Cl1 88.93(14) 2_665 .
O1 U1 Cl1 91.07(14) . .
O1 U1 Cl1 91.07(14) 2_665 2_665
O1 U1 Cl2 89.25(14) . .
O1 U1 Cl2 89.26(14) 2_665 2_665
O1 U1 Cl2 90.75(14) . 2_665
O1 U1 Cl2 90.74(14) 2_665 .
O1 U1 O1 180.0 2_665 .
N2 C1 H1 125.7 . .
N2 C1 N1 108.6(6) . .
N1 C1 H1 125.7 . .
C3 C2 H2 126.5 . .
C3 C2 N1 106.9(7) . .
N1 C2 H2 126.5 . .
C2 C3 H3 126.2 . .
C2 C3 N2 107.7(6) . .
N2 C3 H3 126.2 . .
H4A C4 H4B 109.5 . .
H4A C4 H4C 109.5 . .
H4B C4 H4C 109.5 . .
N2 C4 H4A 109.5 . .
N2 C4 H4B 109.5 . .
N2 C4 H4C 109.5 . .
H5A C5 H5B 109.3 . .
C6 C5 H5A 111.4 . .
C6 C5 H5B 111.4 . .
C6 C5 N1 101.8(7) . .
N1 C5 H5A 111.4 . .
N1 C5 H5B 111.4 . .
C5 C6 H6A 110.5 . .
C5 C6 H6B 110.5 . .
C5 C6 C7 106.1(8) . .
H6A C6 H6B 108.7 . .
C7 C6 H6A 110.5 . .
C7 C6 H6B 110.5 . .
C6 C7 H7A 104.4 . .
C6 C7 H7B 104.4 . .
H7A C7 H7B 105.6 . .
C8 C7 C6 131.4(13) . .
C8 C7 H7A 104.4 . .
C8 C7 H7B 104.4 . .
C7 C8 H8A 109.5 . .
C7 C8 H8B 109.5 . .
C7 C8 H8C 109.5 . .
H8A C8 H8B 109.5 . .
H8A C8 H8C 109.5 . .
H8B C8 H8C 109.5 . .
C1 N2 C3 108.8(5) . .
C1 N2 C4 125.0(6) . .
C3 N2 C4 126.1(6) . .
C1 N1 C2 107.9(5) . .
C1 N1 C5 126.8(7) . .
C2 N1 C5 121.6(8) . .

loop_
_geom_bond_atom_site_label_1
_geom_bond_atom_site_label_2
_geom_bond_distance
_geom_bond_site_symmetry_2
U1 Cl1 2.6611(13) .
U1 Cl1 2.6611(14) 2_665
U1 Cl2 2.6638(13) .
U1 Cl2 2.6638(13) 2_665
U1 O1 1.758(3) .
U1 O1 1.758(3) 2_665
C1 H1 0.9300 .
C1 N2 1.290(7) .
C1 N1 1.325(9) .
C2 H2 0.9300 .
C2 C3 1.317(10) .
C2 N1 1.357(10) .
C3 H3 0.9300 .
C3 N2 1.352(8) .
C4 H4A 0.9600 .
C4 H4B 0.9600 .
C4 H4C 0.9600 .
C4 N2 1.448(9) .
C5 H5A 0.9700 .
C5 H5B 0.9700 .
C5 C6 1.477(9) .
C5 N1 1.524(9) .
C6 H6A 0.9700 .
C6 H6B 0.9700 .
C6 C7 1.604(9) .
C7 H7A 0.9700 .
C7 H7B 0.9700 .
C7 C8 1.376(16) .
C8 H8A 0.9600 .
C8 H8B 0.9600 .
C8 H8C 0.9600 .

loop_
_geom_torsion_atom_site_label_1
_geom_torsion_atom_site_label_2
_geom_torsion_atom_site_label_3
_geom_torsion_atom_site_label_4
_geom_torsion
C2 C3 N2 C1 0.0(9)
C2 C3 N2 C4 177.2(9)
C3 C2 N1 C1 -2.3(10)
C3 C2 N1 C5 157.4(8)
C5 C6 C7 C8 -52.1(19)
C6 C5 N1 C1 -95.3(11)
C6 C5 N1 C2 109.0(11)
N2 C1 N1 C2 2.3(9)
N2 C1 N1 C5 -156.1(7)
N1 C1 N2 C3 -1.5(8)
N1 C1 N2 C4 -178.7(9)
N1 C2 C3 N2 1.4(10)
N1 C5 C6 C7 -178.0(10)
